data_4121127
loop_
_publ_author_name
'Flavia Pop'
'Pascale Auban-Senzier'
'Arkadiusz Fr\;ackowiak'
'Krzysztof Ptaszy\'nski'
'Iwona Olejniczak'
'John D. Wallis'
'Enric Canadell'
'Narcis Avarvari'

_publ_section_title
;
 Chirality Driven Metallic versus Semiconducting Behavior in a Complete
 Series of Radical Cation Salts Based on
 Dimethyl-Ethylenedithio-Tetrathiafulvalene (DM-EDT-TTF)
;
_journal_name_full 'Journal of the American Chemical Society'
_journal_page_first 17176
_journal_page_last 17186
_journal_paper_doi 10.1021/ja408350r
_journal_volume 135
_journal_year 2013
_chemical_formula_moiety 'C20 H20 F6 P S12'
_chemical_formula_sum 'C20 H20 F6 P S12'
_chemical_formula_weight 790.05
_chemical_name_systematic
;
 ?
;
_space_group_IT_number 4
_symmetry_cell_setting monoclinic
_symmetry_space_group_name_Hall 'P 2yb'
_symmetry_space_group_name_H-M 'P 1 21 1'
_atom_sites_solution_hydrogens geom
_atom_sites_solution_primary direct
_atom_sites_solution_secondary difmap
_audit_creation_method SHELXL-97
_cell_angle_alpha 90.00
_cell_angle_beta 107.286(10)
_cell_angle_gamma 90.00
_cell_formula_units_Z 4
_cell_length_a 13.1473(12)
_cell_length_b 15.675(3)
_cell_length_c 15.485(2)
_cell_measurement_reflns_used 7626
_cell_measurement_temperature 293(2)
_cell_measurement_theta_max 30.0
_cell_measurement_theta_min 1.6
_cell_volume 3047.1(8)
_computing_cell_refinement 'Dirax/lsq (Duisenberg & Schreurs, 1989-2000)'
_computing_data_collection KappaCCD
_computing_data_reduction 'Denzo and Scalepak'
_computing_structure_refinement 'SHELXL-97 (Sheldrick, 1997)'
_computing_structure_solution 'SHELXS-97 (Sheldrick, 1997)'
_diffrn_ambient_temperature 293(2)
_diffrn_measured_fraction_theta_full 0.983
_diffrn_measured_fraction_theta_max 0.983
_diffrn_measurement_device_type 'Nonius Kappa CCD'
_diffrn_measurement_method 'phi and omega scans'
_diffrn_radiation_monochromator graphite
_diffrn_radiation_source 'fine-focus sealed tube'
_diffrn_radiation_type MoK\a
_diffrn_radiation_wavelength 0.71073
_diffrn_reflns_av_R_equivalents 0.0345
_diffrn_reflns_av_sigmaI/netI 0.0607
_diffrn_reflns_limit_h_max 18
_diffrn_reflns_limit_h_min -18
_diffrn_reflns_limit_k_max 20
_diffrn_reflns_limit_k_min -22
_diffrn_reflns_limit_l_max 21
_diffrn_reflns_limit_l_min -21
_diffrn_reflns_number 34484
_diffrn_reflns_theta_full 30.00
_diffrn_reflns_theta_max 30.00
_diffrn_reflns_theta_min 1.62
_exptl_absorpt_coefficient_mu 0.964
_exptl_absorpt_correction_T_max 0.7460
_exptl_absorpt_correction_T_min 0.5843
_exptl_absorpt_correction_type multi-scan
_exptl_absorpt_process_details sadabs
_exptl_crystal_colour black
_exptl_crystal_density_diffrn 1.722
_exptl_crystal_description plate
_exptl_crystal_F_000 1604
_exptl_crystal_size_max 0.6
_exptl_crystal_size_mid 0.5
_exptl_crystal_size_min 0.03
_refine_diff_density_max 0.540
_refine_diff_density_min -0.440
_refine_diff_density_rms 0.078
_refine_ls_abs_structure_details 'Flack H D (1983), Acta Cryst. A39, 876-881'
_refine_ls_abs_structure_Flack -0.02(11)
_refine_ls_extinction_method none
_refine_ls_goodness_of_fit_ref 1.027
_refine_ls_hydrogen_treatment constr
_refine_ls_matrix_type full
_refine_ls_number_parameters 703
_refine_ls_number_reflns 16157
_refine_ls_number_restraints 1
_refine_ls_restrained_S_all 1.027
_refine_ls_R_factor_all 0.1073
_refine_ls_R_factor_gt 0.0549
_refine_ls_shift/su_max 0.001
_refine_ls_shift/su_mean 0.000
_refine_ls_structure_factor_coef Fsqd
_refine_ls_weighting_details 'calc w=1/[\s^2^(Fo^2^)+(0.0524P)^2^+3.3928P] where P=(Fo^2^+2Fc^2^)/3'
_refine_ls_weighting_scheme calc
_refine_ls_wR_factor_gt 0.1188
_refine_ls_wR_factor_ref 0.1451
_reflns_number_gt 10290
_reflns_number_total 16157
_reflns_threshold_expression >2sigma(I)
_cod_data_source_file ja408350r_si_001_3.cif
_cod_data_source_block '[(S,S)-1]2PF6'
_cod_original_cell_volume 3047.0(7)
_cod_original_sg_symbol_Hall P2yb
_cod_database_code 4121127

loop_
_symmetry_equiv_pos_as_xyz
'x, y, z'
'-x, y+1/2, -z'

loop_
_atom_site_label
_atom_site_type_symbol
_atom_site_fract_x
_atom_site_fract_y
_atom_site_fract_z
_atom_site_U_iso_or_equiv
_atom_site_adp_type
_atom_site_occupancy
_atom_site_symmetry_multiplicity
_atom_site_calc_flag
_atom_site_refinement_flags
S1A S 0.08872(11) 0.31206(12) 0.42313(11) 0.0441(4) Uani 1 1 d .
S2A S 0.28728(12) 0.30025(11) 0.37743(11) 0.0421(4) Uani 1 1 d .
S3A S 0.21224(10) 0.36393(12) 0.62485(10) 0.0398(4) Uani 1 1 d .
S4A S 0.41532(10) 0.35997(12) 0.58464(10) 0.0413(4) Uani 1 1 d .
S5A S 0.30008(12) 0.41660(14) 0.81395(11) 0.0542(5) Uani 1 1 d .
S6A S 0.54518(12) 0.40654(15) 0.76801(12) 0.0561(5) Uani 1 1 d .
C1A C 0.0795(5) 0.2825(5) 0.3133(4) 0.0431(15) Uani 1 1 d .
H1A H 0.0143 0.2707 0.2709 0.052 Uiso 1 1 calc R
C2A C 0.1711(5) 0.2775(5) 0.2928(4) 0.0496(17) Uani 1 1 d .
H2A H 0.1723 0.2623 0.2351 0.059 Uiso 1 1 calc R
C3A C 0.2244(4) 0.3220(4) 0.4584(4) 0.0348(14) Uani 1 1 d .
C4A C 0.2785(4) 0.3472(4) 0.5457(4) 0.0330(13) Uani 1 1 d .
C5A C 0.3254(4) 0.3892(4) 0.7139(4) 0.0394(15) Uani 1 1 d .
C6A C 0.4191(4) 0.3855(4) 0.6941(4) 0.0398(15) Uani 1 1 d .
C7A C 0.4320(4) 0.4462(4) 0.8872(4) 0.0473(13) Uani 1 1 d .
H7A H 0.4471 0.5050 0.8733 0.057 Uiso 1 1 calc R
C8A C 0.5194(4) 0.3892(4) 0.8753(4) 0.0495(14) Uani 1 1 d .
H8A H 0.4989 0.3295 0.8790 0.059 Uiso 1 1 calc R
C9A C 0.4184(6) 0.4442(6) 0.9826(5) 0.075(2) Uani 1 1 d .
H9A1 H 0.3623 0.4825 0.9850 0.113 Uiso 1 1 calc R
H9A2 H 0.4838 0.4615 1.0262 0.113 Uiso 1 1 calc R
H9A3 H 0.4007 0.3874 0.9962 0.113 Uiso 1 1 calc R
C10A C 0.6289(6) 0.4055(6) 0.9477(5) 0.079(2) Uani 1 1 d .
H10D H 0.6812 0.3672 0.9376 0.118 Uiso 1 1 calc R
H10E H 0.6221 0.3961 1.0070 0.118 Uiso 1 1 calc R
H10F H 0.6507 0.4633 0.9430 0.118 Uiso 1 1 calc R
S1B S 0.21262(12) 0.59197(12) 0.61647(11) 0.0427(4) Uani 1 1 d .
S2B S 0.41449(11) 0.58497(13) 0.57530(11) 0.0456(4) Uani 1 1 d .
S3B S 0.09136(10) 0.53387(12) 0.40616(11) 0.0409(4) Uani 1 1 d .
S4B S 0.29838(11) 0.52946(12) 0.37309(10) 0.0405(4) Uani 1 1 d .
S6B S 0.21765(12) 0.48431(14) 0.18168(11) 0.0528(5) Uani 1 1 d .
C1B C 0.3264(5) 0.6173(5) 0.7021(4) 0.0464(16) Uani 1 1 d .
H1B H 0.3241 0.6320 0.7597 0.056 Uiso 1 1 calc R
C2B C 0.4167(5) 0.6145(5) 0.6817(4) 0.0488(17) Uani 1 1 d .
H2B H 0.4807 0.6285 0.7246 0.059 Uiso 1 1 calc R
C3B C 0.2778(4) 0.5715(4) 0.5377(4) 0.0355(14) Uani 1 1 d .
C4B C 0.2269(4) 0.5467(5) 0.4487(4) 0.0386(15) Uani 1 1 d .
C5B C 0.0924(4) 0.5110(4) 0.2962(4) 0.0399(15) Uani 1 1 d .
C6B C 0.1872(4) 0.5090(4) 0.2804(4) 0.0370(14) Uani 1 1 d .
C7B C -0.0009(4) 0.4496(4) 0.1217(4) 0.0503(14) Uani 1 1 d .
H7B H 0.0159 0.3893 0.1351 0.060 Uiso 1 1 calc R
C8B C 0.0887(4) 0.4896(4) 0.0945(4) 0.0501(14) Uani 1 1 d .
H8B H 0.0713 0.5499 0.0809 0.060 Uiso 1 1 calc R
C9B C -0.1078(5) 0.4556(6) 0.0465(5) 0.073(2) Uani 1 1 d .
H9B1 H -0.1633 0.4318 0.0678 0.110 Uiso 1 1 calc R
H9B2 H -0.1032 0.4243 -0.0055 0.110 Uiso 1 1 calc R
H9B3 H -0.1236 0.5143 0.0303 0.110 Uiso 1 1 calc R
C10B C 0.1083(6) 0.4494(6) 0.0123(4) 0.065(2) Uani 1 1 d .
H10A H 0.1673 0.4773 -0.0004 0.098 Uiso 1 1 calc R
H10B H 0.0458 0.4553 -0.0386 0.098 Uiso 1 1 calc R
H10C H 0.1243 0.3899 0.0237 0.098 Uiso 1 1 calc R
S1C S 0.46010(14) 0.66113(13) 1.24562(13) 0.0545(5) Uani 1 1 d .
S2C S 0.65363(15) 0.66194(13) 1.18645(12) 0.0563(5) Uani 1 1 d .
S3C S 0.59857(12) 0.62818(13) 1.45032(11) 0.0446(4) Uani 1 1 d .
S4C S 0.79734(12) 0.62851(13) 1.39881(12) 0.0449(4) Uani 1 1 d .
S5C S 0.69038(12) 0.54166(16) 1.62527(12) 0.0604(6) Uani 1 1 d .
S6C S 0.92595(13) 0.54202(19) 1.56461(13) 0.0720(7) Uani 1 1 d .
C1C C 0.4428(7) 0.6560(6) 1.1296(6) 0.067(2) Uani 1 1 d .
H1C H 0.3753 0.6533 1.0880 0.080 Uiso 1 1 calc R
C2C C 0.5306(7) 0.6563(5) 1.1033(5) 0.064(2) Uani 1 1 d .
H2C H 0.5263 0.6535 1.0423 0.077 Uiso 1 1 calc R
C3C C 0.5989(5) 0.6518(5) 1.2760(4) 0.0450(16) Uani 1 1 d .
C4C C 0.6576(4) 0.6381(4) 1.3636(4) 0.0399(15) Uani 1 1 d .
C5C C 0.7101(4) 0.5791(5) 1.5256(4) 0.0407(15) Uani 1 1 d .
C6C C 0.8015(4) 0.5789(5) 1.5012(4) 0.0403(15) Uani 1 1 d .
C7C C 0.8252(4) 0.5362(4) 1.7009(4) 0.0443(13) Uani 1 1 d .
H7C H 0.8525 0.5943 1.7154 0.053 Uiso 1 1 calc R
C8C C 0.8988(4) 0.4878(4) 1.6582(4) 0.0446(13) Uani 1 1 d .
H8C H 0.8661 0.4325 1.6367 0.053 Uiso 1 1 calc R
C9C C 0.8171(5) 0.4940(6) 1.7857(5) 0.065(2) Uani 1 1 d .
H9C1 H 0.7711 0.5270 1.8108 0.098 Uiso 1 1 calc R
H9C2 H 0.8866 0.4906 1.8289 0.098 Uiso 1 1 calc R
H9C3 H 0.7884 0.4377 1.7718 0.098 Uiso 1 1 calc R
C10C C 1.0089(5) 0.4718(6) 1.7246(5) 0.067(2) Uani 1 1 d .
H10G H 1.0515 0.4403 1.6950 0.100 Uiso 1 1 calc R
H10H H 1.0018 0.4397 1.7753 0.100 Uiso 1 1 calc R
H10I H 1.0426 0.5254 1.7454 0.100 Uiso 1 1 calc R
S1D S 0.85040(15) 0.23460(13) 1.81411(12) 0.0527(5) Uani 1 1 d .
S2D S 1.04194(14) 0.22997(14) 1.75243(13) 0.0564(5) Uani 1 1 d .
S3D S 0.70529(12) 0.27142(13) 1.60192(11) 0.0455(4) Uani 1 1 d .
S4D S 0.90265(12) 0.26357(12) 1.54817(11) 0.0421(4) Uani 1 1 d .
S5D S 0.57944(14) 0.35794(19) 1.43569(13) 0.0736(7) Uani 1 1 d .
S6D S 0.81182(13) 0.34493(17) 1.37139(12) 0.0696(7) Uani 1 1 d .
C1D C 0.9735(6) 0.2324(6) 1.8948(5) 0.064(2) Uani 1 1 d .
H1D H 0.9788 0.2322 1.9560 0.077 Uiso 1 1 calc R
C2D C 1.0586(7) 0.2311(6) 1.8684(5) 0.068(2) Uani 1 1 d .
H2D H 1.1262 0.2307 1.9101 0.081 Uiso 1 1 calc R
C3D C 0.9026(5) 0.2425(4) 1.7214(4) 0.0411(15) Uani 1 1 d .
C4D C 0.8445(5) 0.2571(4) 1.6372(4) 0.0382(15) Uani 1 1 d .
C5D C 0.7030(5) 0.3160(6) 1.4959(4) 0.0494(19) Uani 1 1 d .
C6D C 0.7917(5) 0.3123(5) 1.4726(4) 0.0434(16) Uani 1 1 d .
C7D C 0.5884(4) 0.3621(4) 1.3213(3) 0.0428(12) Uani 1 1 d .
H7D H 0.5834 0.3040 1.2969 0.051 Uiso 1 1 calc R
C9D C 0.4899(5) 0.4127(5) 1.2685(5) 0.0547(18) Uani 1 1 d .
H9D1 H 0.4269 0.3843 1.2728 0.082 Uiso 1 1 calc R
H9D2 H 0.4881 0.4164 1.2062 0.082 Uiso 1 1 calc R
H9D3 H 0.4931 0.4690 1.2934 0.082 Uiso 1 1 calc R
C10D C 0.6930(5) 0.4126(6) 1.2177(4) 0.062(2) Uani 1 1 d .
H10J H 0.7583 0.4400 1.2175 0.093 Uiso 1 1 calc R
H10K H 0.6337 0.4466 1.1842 0.093 Uiso 1 1 calc R
H10L H 0.6891 0.3573 1.1902 0.093 Uiso 1 1 calc R
C8D C 0.6901(4) 0.4029(4) 1.3144(4) 0.0478(14) Uani 1 1 d .
H8D H 0.6953 0.4599 1.3413 0.057 Uiso 1 1 calc R
S5B S -0.03270(12) 0.49740(16) 0.21781(13) 0.0635(6) Uani 1 1 d .
P1 P 0.67099(15) 0.70326(15) 0.89515(13) 0.0550(5) Uani 1 1 d .
F1 F 0.7011(8) 0.7986(5) 0.8978(7) 0.201(4) Uani 1 1 d .
F2 F 0.6473(4) 0.7059(6) 0.7915(4) 0.153(3) Uani 1 1 d .
F3 F 0.5524(4) 0.7205(7) 0.8842(4) 0.157(4) Uani 1 1 d .
F4 F 0.6435(9) 0.6104(5) 0.8891(9) 0.229(5) Uani 1 1 d .
F5 F 0.6934(5) 0.7027(8) 0.9985(3) 0.189(5) Uani 1 1 d .
F6 F 0.7909(4) 0.6879(6) 0.9057(4) 0.148(3) Uani 1 1 d .
P2 P -0.17279(14) 0.18655(14) 0.10391(13) 0.0519(5) Uani 1 1 d .
F7 F -0.1969(4) 0.2005(8) 0.0023(3) 0.196(5) Uani 1 1 d .
F8 F -0.1467(4) 0.1708(5) 0.2097(3) 0.113(2) Uani 1 1 d .
F9 F -0.1283(8) 0.2754(5) 0.1299(6) 0.239(6) Uani 1 1 d .
F10 F -0.2190(8) 0.0987(5) 0.0902(6) 0.193(4) Uani 1 1 d .
F11 F -0.2882(5) 0.2144(6) 0.0973(4) 0.155(3) Uani 1 1 d .
F12 F -0.0598(5) 0.1569(7) 0.1120(5) 0.179(4) Uani 1 1 d .

loop_
_atom_site_aniso_label
_atom_site_aniso_U_11
_atom_site_aniso_U_22
_atom_site_aniso_U_33
_atom_site_aniso_U_23
_atom_site_aniso_U_13
_atom_site_aniso_U_12
S1A 0.0303(7) 0.0639(13) 0.0374(9) -0.0007(8) 0.0088(7) -0.0083(7)
S2A 0.0397(8) 0.0549(12) 0.0344(8) -0.0029(7) 0.0151(7) 0.0010(7)
S3A 0.0280(6) 0.0583(11) 0.0346(8) -0.0067(8) 0.0119(6) -0.0048(7)
S4A 0.0267(6) 0.0569(11) 0.0415(8) -0.0079(8) 0.0118(6) -0.0021(7)
S5A 0.0423(8) 0.0852(14) 0.0354(8) -0.0117(8) 0.0120(6) 0.0002(8)
S6A 0.0303(7) 0.0826(13) 0.0499(9) -0.0109(9) 0.0037(6) -0.0047(8)
C1A 0.042(3) 0.048(4) 0.032(3) -0.008(3) 0.000(2) -0.011(3)
C2A 0.062(4) 0.058(5) 0.027(3) 0.000(3) 0.010(3) -0.001(4)
C3A 0.025(2) 0.040(4) 0.039(3) 0.003(3) 0.010(2) 0.000(2)
C4A 0.031(2) 0.034(4) 0.035(3) -0.005(3) 0.012(2) -0.003(2)
C5A 0.036(3) 0.052(4) 0.029(3) -0.005(3) 0.008(2) -0.005(3)
C6A 0.028(2) 0.047(4) 0.042(3) -0.005(3) 0.008(2) 0.003(2)
C7A 0.054(3) 0.050(4) 0.034(3) 0.003(2) 0.007(2) -0.005(3)
C8A 0.048(3) 0.049(4) 0.042(3) 0.005(3) -0.001(2) -0.003(3)
C9A 0.073(4) 0.113(7) 0.038(4) 0.005(4) 0.015(3) 0.002(4)
C10A 0.062(4) 0.094(6) 0.061(4) 0.014(4) -0.010(3) 0.001(4)
S1B 0.0369(8) 0.0549(12) 0.0391(9) 0.0027(8) 0.0155(7) 0.0036(7)
S2B 0.0295(7) 0.0679(13) 0.0385(9) -0.0032(9) 0.0089(7) -0.0105(7)
S3B 0.0276(6) 0.0537(10) 0.0423(8) -0.0042(7) 0.0116(6) -0.0036(7)
S4B 0.0275(6) 0.0586(11) 0.0359(8) -0.0067(8) 0.0100(6) -0.0064(7)
S6B 0.0388(7) 0.0827(14) 0.0357(8) -0.0129(8) 0.0092(6) 0.0012(8)
C1B 0.058(4) 0.044(4) 0.034(3) -0.008(3) 0.009(3) -0.005(3)
C2B 0.047(3) 0.061(5) 0.034(4) 0.000(3) 0.005(3) -0.005(3)
C3B 0.032(3) 0.041(4) 0.034(3) -0.004(3) 0.012(2) -0.005(3)
C4B 0.023(2) 0.056(5) 0.033(3) 0.002(3) 0.004(2) -0.003(3)
C5B 0.034(3) 0.050(4) 0.033(3) -0.004(3) 0.005(2) 0.000(2)
C6B 0.030(2) 0.043(4) 0.035(3) -0.001(3) 0.005(2) 0.001(2)
C7B 0.048(3) 0.060(4) 0.036(3) 0.002(3) 0.002(2) -0.010(3)
C8B 0.044(3) 0.057(4) 0.041(3) 0.007(3) 0.000(2) 0.002(3)
C9B 0.041(3) 0.118(7) 0.044(4) 0.002(4) -0.014(3) -0.014(4)
C10B 0.074(4) 0.084(6) 0.032(3) -0.008(3) 0.005(3) -0.013(4)
S1C 0.0469(9) 0.0630(13) 0.0494(11) 0.0111(10) 0.0076(8) 0.0015(9)
S2C 0.0669(11) 0.0671(15) 0.0396(10) 0.0057(9) 0.0231(9) -0.0049(10)
S3C 0.0336(7) 0.0632(13) 0.0391(9) 0.0118(8) 0.0141(7) 0.0046(7)
S4C 0.0395(8) 0.0593(12) 0.0402(9) 0.0032(8) 0.0183(7) -0.0050(8)
S5C 0.0336(7) 0.1100(17) 0.0415(9) 0.0266(11) 0.0171(7) 0.0127(10)
S6C 0.0327(8) 0.135(2) 0.0519(11) 0.0264(13) 0.0181(8) 0.0180(11)
C1C 0.074(5) 0.068(6) 0.050(5) 0.006(4) 0.004(4) -0.018(4)
C2C 0.094(6) 0.062(6) 0.030(4) -0.005(3) 0.008(4) -0.003(4)
C3C 0.047(3) 0.050(5) 0.037(4) 0.007(3) 0.012(3) 0.003(3)
C4C 0.039(3) 0.042(4) 0.039(3) 0.000(3) 0.012(3) -0.009(3)
C5C 0.029(3) 0.064(5) 0.029(3) 0.006(3) 0.007(2) 0.001(3)
C6C 0.033(3) 0.050(4) 0.038(3) 0.001(3) 0.011(2) 0.002(3)
C7C 0.038(3) 0.050(4) 0.042(3) 0.001(3) 0.008(2) -0.002(3)
C8C 0.037(2) 0.050(4) 0.046(3) -0.004(3) 0.011(2) 0.000(3)
C9C 0.051(4) 0.094(6) 0.051(4) 0.015(4) 0.017(3) 0.015(4)
C10C 0.037(3) 0.104(7) 0.053(4) 0.008(4) 0.006(3) 0.023(4)
S1D 0.0649(11) 0.0588(14) 0.0385(9) 0.0022(9) 0.0218(8) 0.0021(9)
S2D 0.0500(9) 0.0756(15) 0.0414(10) 0.0083(10) 0.0103(8) 0.0082(9)
S3D 0.0416(8) 0.0626(13) 0.0369(9) 0.0066(8) 0.0187(7) 0.0014(8)
S4D 0.0351(7) 0.0579(12) 0.0339(8) 0.0038(8) 0.0113(6) 0.0045(7)
S5D 0.0373(8) 0.142(2) 0.0464(10) 0.0225(13) 0.0203(8) 0.0235(12)
S6D 0.0354(8) 0.134(2) 0.0437(10) 0.0320(12) 0.0190(7) 0.0191(11)
C1D 0.082(5) 0.068(6) 0.040(4) 0.009(4) 0.015(4) -0.003(4)
C2D 0.071(5) 0.077(6) 0.038(4) 0.005(4) -0.009(4) 0.004(4)
C3D 0.050(3) 0.033(4) 0.041(4) -0.005(3) 0.014(3) -0.004(3)
C4D 0.045(3) 0.041(4) 0.033(3) 0.002(3) 0.017(3) 0.003(3)
C5D 0.038(3) 0.082(6) 0.031(3) 0.008(3) 0.015(3) -0.002(3)
C6D 0.042(3) 0.049(4) 0.043(4) 0.006(3) 0.018(3) 0.010(3)
C7D 0.037(2) 0.051(4) 0.039(3) 0.002(3) 0.010(2) 0.002(3)
C9D 0.047(3) 0.067(5) 0.052(4) 0.014(4) 0.018(3) 0.005(3)
C10D 0.048(3) 0.099(6) 0.037(3) 0.022(4) 0.010(3) 0.000(4)
C8D 0.039(3) 0.064(4) 0.040(3) 0.002(3) 0.010(2) -0.001(3)
S5B 0.0283(7) 0.1008(16) 0.0544(10) -0.0197(10) 0.0014(6) -0.0040(8)
P1 0.0548(10) 0.0672(16) 0.0424(11) -0.0070(10) 0.0134(8) -0.0106(10)
F1 0.251(10) 0.080(6) 0.281(12) -0.012(6) 0.093(9) -0.040(6)
F2 0.102(4) 0.297(10) 0.062(3) -0.053(5) 0.026(3) -0.077(5)
F3 0.054(3) 0.331(11) 0.085(4) -0.026(5) 0.017(3) -0.014(5)
F4 0.269(10) 0.049(4) 0.393(15) 0.037(6) 0.137(10) -0.016(5)
F5 0.099(4) 0.419(15) 0.043(3) 0.006(6) 0.009(3) -0.068(7)
F6 0.063(3) 0.274(10) 0.106(5) 0.002(6) 0.024(3) 0.016(5)
P2 0.0497(10) 0.0593(14) 0.0437(11) -0.0039(9) 0.0089(8) -0.0119(9)
F7 0.078(4) 0.456(16) 0.048(3) 0.054(6) 0.006(3) -0.032(6)
F8 0.101(4) 0.179(6) 0.057(3) 0.040(3) 0.019(3) -0.005(4)
F9 0.294(10) 0.101(6) 0.200(8) 0.030(5) -0.116(7) -0.107(7)
F10 0.245(9) 0.106(6) 0.193(8) -0.050(5) 0.012(7) -0.093(6)
F11 0.105(4) 0.232(9) 0.121(5) 0.002(6) 0.024(4) 0.076(5)
F12 0.084(4) 0.341(12) 0.122(6) 0.043(6) 0.045(4) 0.091(6)

loop_
_atom_type_symbol
_atom_type_description
_atom_type_scat_dispersion_real
_atom_type_scat_dispersion_imag
_atom_type_scat_source
C C 0.0033 0.0016 'International Tables Vol C Tables 4.2.6.8 and 6.1.1.4'
H H 0.0000 0.0000 'International Tables Vol C Tables 4.2.6.8 and 6.1.1.4'
F F 0.0171 0.0103 'International Tables Vol C Tables 4.2.6.8 and 6.1.1.4'
P P 0.1023 0.0942 'International Tables Vol C Tables 4.2.6.8 and 6.1.1.4'
S S 0.1246 0.1234 'International Tables Vol C Tables 4.2.6.8 and 6.1.1.4'

loop_
_geom_angle_atom_site_label_1
_geom_angle_atom_site_label_2
_geom_angle_atom_site_label_3
_geom_angle
C3A S1A C1A 95.7(3)
C3A S2A C2A 94.9(3)
C4A S3A C5A 96.0(3)
C6A S4A C4A 95.3(3)
C5A S5A C7A 102.7(3)
C6A S6A C8A 99.9(3)
C2A C1A S1A 116.3(5)
C1A C2A S2A 117.7(5)
C4A C3A S1A 121.4(4)
C4A C3A S2A 123.1(4)
S1A C3A S2A 115.4(3)
C3A C4A S3A 121.1(4)
C3A C4A S4A 123.5(4)
S3A C4A S4A 115.3(3)
C6A C5A S5A 129.9(5)
C6A C5A S3A 115.4(4)
S5A C5A S3A 114.7(3)
C5A C6A S4A 117.9(4)
C5A C6A S6A 126.5(5)
S4A C6A S6A 115.6(3)
C8A C7A C9A 114.5(5)
C8A C7A S5A 113.0(4)
C9A C7A S5A 103.4(4)
C7A C8A C10A 112.9(6)
C7A C8A S6A 112.3(4)
C10A C8A S6A 104.5(4)
C3B S1B C1B 95.0(3)
C2B S2B C3B 94.4(3)
C4B S3B C5B 95.2(3)
C4B S4B C6B 95.4(3)
C6B S6B C8B 103.5(3)
C2B C1B S1B 116.4(5)
C1B C2B S2B 118.9(5)
C4B C3B S1B 124.0(4)
C4B C3B S2B 120.8(4)
S1B C3B S2B 115.2(3)
C3B C4B S3B 123.3(4)
C3B C4B S4B 121.0(4)
S3B C4B S4B 115.6(3)
C6B C5B S5B 127.3(5)
C6B C5B S3B 117.4(4)
S5B C5B S3B 115.2(3)
C5B C6B S6B 129.6(5)
C5B C6B S4B 116.2(4)
S6B C6B S4B 114.1(3)
C8B C7B C9B 112.3(5)
C8B C7B S5B 116.6(4)
C9B C7B S5B 102.4(5)
C7B C8B C10B 114.0(6)
C7B C8B S6B 114.0(4)
C10B C8B S6B 104.5(4)
C1C S1C C3C 94.6(4)
C2C S2C C3C 94.1(3)
C4C S3C C5C 94.3(3)
C6C S4C C4C 93.8(3)
C5C S5C C7C 102.4(3)
C6C S6C C8C 103.4(3)
C2C C1C S1C 117.1(6)
C1C C2C S2C 118.1(6)
C4C C3C S2C 124.0(5)
C4C C3C S1C 121.1(5)
S2C C3C S1C 114.9(4)
C3C C4C S3C 122.0(5)
C3C C4C S4C 123.4(5)
S3C C4C S4C 114.6(4)
C6C C5C S5C 128.4(5)
C6C C5C S3C 116.6(5)
S5C C5C S3C 114.9(3)
C5C C6C S6C 127.2(5)
C5C C6C S4C 117.2(5)
S6C C6C S4C 115.4(3)
C9C C7C C8C 112.3(5)
C9C C7C S5C 106.0(4)
C8C C7C S5C 111.5(4)
C7C C8C C10C 112.6(5)
C7C C8C S6C 114.6(4)
C10C C8C S6C 104.1(4)
C1D S1D C3D 94.7(3)
C2D S2D C3D 94.7(4)
C4D S3D C5D 93.9(3)
C6D S4D C4D 94.5(3)
C5D S5D C7D 102.5(3)
C6D S6D C8D 103.6(3)
C2D C1D S1D 118.8(6)
C1D C2D S2D 117.8(6)
C4D C3D S2D 122.6(5)
C4D C3D S1D 124.3(5)
S2D C3D S1D 113.2(4)
C3D C4D S3D 124.8(4)
C3D C4D S4D 121.5(5)
S3D C4D S4D 113.7(3)
C6D C5D S5D 128.9(5)
C6D C5D S3D 117.5(5)
S5D C5D S3D 113.6(3)
C5D C6D S6D 128.0(5)
C5D C6D S4D 117.6(5)
S6D C6D S4D 114.2(3)
C8D C7D C9D 111.6(5)
C8D C7D S5D 113.5(4)
C9D C7D S5D 104.5(4)
C7D C8D C10D 113.2(5)
C7D C8D S6D 115.0(4)
C10D C8D S6D 104.5(4)
C5B S5B C7B 102.8(3)
F4 P1 F5 91.5(6)
F4 P1 F2 89.5(6)
F5 P1 F2 178.7(6)
F4 P1 F3 86.9(6)
F5 P1 F3 89.4(3)
F2 P1 F3 89.8(3)
F4 P1 F1 177.6(6)
F5 P1 F1 90.5(6)
F2 P1 F1 88.4(5)
F3 P1 F1 94.4(6)
F4 P1 F6 94.3(6)
F5 P1 F6 90.9(3)
F2 P1 F6 89.9(3)
F3 P1 F6 178.8(6)
F1 P1 F6 84.4(5)
F10 P2 F9 172.5(6)
F10 P2 F7 92.0(6)
F9 P2 F7 95.0(6)
F10 P2 F12 94.4(6)
F9 P2 F12 88.2(6)
F7 P2 F12 91.6(4)
F10 P2 F11 84.3(6)
F9 P2 F11 93.0(6)
F7 P2 F11 89.5(4)
F12 P2 F11 178.3(5)
F10 P2 F8 87.6(4)
F9 P2 F8 85.4(5)
F7 P2 F8 179.2(5)
F12 P2 F8 87.8(3)
F11 P2 F8 91.1(3)

loop_
_geom_bond_atom_site_label_1
_geom_bond_atom_site_label_2
_geom_bond_distance
S1A C3A 1.710(5)
S1A C1A 1.732(6)
S2A C3A 1.728(6)
S2A C2A 1.728(7)
S3A C4A 1.721(5)
S3A C5A 1.747(6)
S4A C6A 1.729(6)
S4A C4A 1.731(5)
S5A C5A 1.732(6)
S5A C7A 1.828(6)
S6A C6A 1.743(6)
S6A C8A 1.813(6)
C1A C2A 1.335(9)
C3A C4A 1.385(8)
C5A C6A 1.356(7)
C7A C8A 1.510(8)
C7A C9A 1.540(8)
C8A C10A 1.560(8)
S1B C3B 1.717(6)
S1B C1B 1.725(7)
S2B C2B 1.703(7)
S2B C3B 1.729(5)
S3B C4B 1.718(5)
S3B C5B 1.744(6)
S4B C4B 1.727(6)
S4B C6B 1.747(6)
S6B C6B 1.735(6)
S6B C8B 1.828(5)
C1B C2B 1.318(9)
C3B C4B 1.396(8)
C5B C6B 1.340(7)
C5B S5B 1.743(6)
C7B C8B 1.502(8)
C7B C9B 1.538(8)
C7B S5B 1.822(6)
C8B C10B 1.510(9)
S1C C1C 1.744(9)
S1C C3C 1.750(6)
S2C C2C 1.745(8)
S2C C3C 1.749(6)
S3C C4C 1.745(6)
S3C C5C 1.756(6)
S4C C6C 1.752(6)
S4C C4C 1.761(6)
S5C C5C 1.742(6)
S5C C7C 1.813(5)
S6C C6C 1.738(6)
S6C C8C 1.805(6)
C1C C2C 1.333(11)
C3C C4C 1.364(9)
C5C C6C 1.361(8)
C7C C9C 1.502(9)
C7C C8C 1.527(8)
C8C C10C 1.527(8)
S1D C1D 1.726(8)
S1D C3D 1.770(6)
S2D C2D 1.744(8)
S2D C3D 1.761(6)
S3D C4D 1.762(6)
S3D C5D 1.776(6)
S4D C6D 1.752(6)
S4D C4D 1.767(5)
S5D C5D 1.744(7)
S5D C7D 1.812(5)
S6D C6D 1.741(6)
S6D C8D 1.824(6)
C1D C2D 1.301(10)
C3D C4D 1.321(9)
C5D C6D 1.321(8)
C7D C8D 1.513(7)
C7D C9D 1.531(8)
C10D C8D 1.517(8)
P1 F4 1.496(7)
P1 F5 1.538(5)
P1 F2 1.542(6)
P1 F3 1.542(6)
P1 F1 1.544(8)
P1 F6 1.555(5)
P2 F10 1.495(7)
P2 F9 1.517(7)
P2 F7 1.525(5)
P2 F12 1.525(6)
P2 F11 1.553(6)
P2 F8 1.591(5)
